data_4081811
loop_
_publ_author_name
'Zhang, Lei'
'Luo, Xuyang'
'Gao, Wei'
'Zhang, Jingshun'
'Mu, Ying'

_publ_section_title
;
 Efficient Synthesis of Titanium Complexes Bearing Tridentate [N--,N,O--]
 Anilido-Imine Ligands and Their Catalytic Properties for Ethylene
 Polymerization
;
_journal_issue 21
_journal_name_full Organometallics
_journal_page_first 6277
_journal_paper_doi 10.1021/om400562p
_journal_volume 32
_journal_year 2013
_chemical_formula_sum 'C37 H44 Cl2 N2 O Ti'
_chemical_formula_weight 651.54
_chemical_name_systematic
; 
 ? 
;
_space_group_IT_number 2
_symmetry_cell_setting triclinic
_symmetry_space_group_name_Hall '-P 1'
_symmetry_space_group_name_H-M 'P -1'
_atom_sites_solution_hydrogens geom
_atom_sites_solution_primary direct
_atom_sites_solution_secondary difmap
_audit_creation_method SHELXL-97
_cell_angle_alpha 76.3530(10)
_cell_angle_beta 68.4940(10)
_cell_angle_gamma 89.9980(10)
_cell_formula_units_Z 2
_cell_length_a 10.3564(6)
_cell_length_b 13.2157(7)
_cell_length_c 13.6182(7)
_cell_measurement_reflns_used 3445
_cell_measurement_temperature 185(2)
_cell_measurement_theta_max 25.93
_cell_measurement_theta_min 2.54
_cell_volume 1677.44(16)
_computing_cell_refinement 'Bruker SMART'
_computing_data_collection 'Bruker SMART'
_computing_data_reduction 'Bruker SAINT'
_computing_molecular_graphics 'Bruker SHELXTL'
_computing_publication_material 'Bruker SHELXTL'
_computing_structure_refinement 'SHELXL-97 (Sheldrick, 1997)'
_computing_structure_solution 'SHELXS-97 (Sheldrick, 1990)'
_diffrn_ambient_temperature 185(2)
_diffrn_measured_fraction_theta_full 0.975
_diffrn_measured_fraction_theta_max 0.975
_diffrn_measurement_device_type 'CCD area detector'
_diffrn_measurement_method 'phi and omega scan'
_diffrn_radiation_monochromator graphite
_diffrn_radiation_source 'fine-focus sealed tube'
_diffrn_radiation_type MoK\a
_diffrn_radiation_wavelength 0.71073
_diffrn_reflns_av_R_equivalents 0.0162
_diffrn_reflns_av_sigmaI/netI 0.0351
_diffrn_reflns_limit_h_max 12
_diffrn_reflns_limit_h_min -12
_diffrn_reflns_limit_k_max 16
_diffrn_reflns_limit_k_min -10
_diffrn_reflns_limit_l_max 16
_diffrn_reflns_limit_l_min -13
_diffrn_reflns_number 9181
_diffrn_reflns_theta_full 26.03
_diffrn_reflns_theta_max 26.03
_diffrn_reflns_theta_min 1.59
_exptl_absorpt_coefficient_mu 0.446
_exptl_absorpt_correction_T_max 0.9361
_exptl_absorpt_correction_T_min 0.8967
_exptl_absorpt_correction_type multi-scan
_exptl_absorpt_process_details 'SADABS; Bruker, 2000'
_exptl_crystal_colour red
_exptl_crystal_density_diffrn 1.290
_exptl_crystal_density_method 'not measured'
_exptl_crystal_description block
_exptl_crystal_F_000 688
_exptl_crystal_size_max 0.25
_exptl_crystal_size_mid 0.18
_exptl_crystal_size_min 0.15
_refine_diff_density_max 1.002
_refine_diff_density_min -0.378
_refine_diff_density_rms 0.072
_refine_ls_extinction_method none
_refine_ls_goodness_of_fit_ref 1.020
_refine_ls_hydrogen_treatment constr
_refine_ls_matrix_type full
_refine_ls_number_parameters 393
_refine_ls_number_reflns 6452
_refine_ls_number_restraints 0
_refine_ls_restrained_S_all 1.020
_refine_ls_R_factor_all 0.0691
_refine_ls_R_factor_gt 0.0594
_refine_ls_shift/su_max 0.000
_refine_ls_shift/su_mean 0.000
_refine_ls_structure_factor_coef Fsqd
_refine_ls_weighting_details 'calc w=1/[\s^2^(Fo^2^)+(0.0742P)^2^+2.4329P] where P=(Fo^2^+2Fc^2^)/3'
_refine_ls_weighting_scheme calc
_refine_ls_wR_factor_gt 0.1481
_refine_ls_wR_factor_ref 0.1568
_reflns_number_gt 5491
_reflns_number_total 6452
_reflns_threshold_expression >2sigma(I)
_cod_data_source_file om400562p_si_001.cif
_cod_data_source_block complex_3e
_cod_depositor_comments
;
The following automatic conversions were performed:

'_symmetry_cell_setting' value 'Triclinic' changed to 'triclinic'
according to /home/saulius/struct/CIF-dictionaries/cif_core.dic
dictionary named 'cif_core.dic' version 2.4.2 from
2011-04-26.

'_exptl_absorpt_correction_type' value 'Multi-scan'
changed to 'multi-scan' according to
/home/saulius/struct/CIF-dictionaries/cif_core.dic dictionary named
'cif_core.dic' version 2.4.2 from 2011-04-26.

Automatic conversion script
Id: cif_fix_values 1891 2012-01-12 08:04:46Z andrius 
;
_cod_original_sg_symbol_H-M P-1
_cod_database_code 4081811

loop_
_symmetry_equiv_pos_as_xyz
'x, y, z'
'-x, -y, -z'

loop_
_atom_site_label
_atom_site_type_symbol
_atom_site_fract_x
_atom_site_fract_y
_atom_site_fract_z
_atom_site_U_iso_or_equiv
_atom_site_adp_type
_atom_site_occupancy
_atom_site_symmetry_multiplicity
_atom_site_calc_flag
_atom_site_refinement_flags
Ti1 Ti 0.12788(5) 0.17288(4) 0.64278(4) 0.02541(15) Uani 1 1 d .
Cl2 Cl 0.22838(8) 0.22110(6) 0.74851(6) 0.0367(2) Uani 1 1 d .
Cl1 Cl 0.15041(9) 0.00053(6) 0.67490(7) 0.0413(2) Uani 1 1 d .
O1 O 0.2720(2) 0.24613(18) 0.51771(16) 0.0334(5) Uani 1 1 d .
N1 N 0.0612(2) 0.16362(19) 0.51336(18) 0.0258(5) Uani 1 1 d .
N2 N -0.0727(2) 0.19164(19) 0.71807(19) 0.0274(5) Uani 1 1 d .
C6 C 0.1682(3) 0.1993(2) 0.4084(2) 0.0254(6) Uani 1 1 d .
C8 C -0.1774(3) 0.0983(2) 0.6250(2) 0.0284(6) Uani 1 1 d .
C1 C 0.2863(3) 0.2433(2) 0.4154(2) 0.0263(6) Uani 1 1 d .
C4 C 0.2801(3) 0.2361(2) 0.2137(2) 0.0296(6) Uani 1 1 d .
C14 C 0.5403(3) 0.3246(2) 0.3285(2) 0.0278(6) Uani 1 1 d .
C5 C 0.1641(3) 0.1961(2) 0.3080(2) 0.0285(6) Uani 1 1 d .
H5 H 0.0828 0.1669 0.3043 0.034 Uiso 1 1 calc R
C7 C -0.0579(3) 0.1181(2) 0.5268(2) 0.0272(6) Uani 1 1 d .
H7 H -0.0651 0.0968 0.4669 0.033 Uiso 1 1 calc R
C24 C 0.2814(3) 0.2384(3) 0.0998(2) 0.0344(7) Uani 1 1 d .
C3 C 0.3984(3) 0.2763(2) 0.2237(2) 0.0297(6) Uani 1 1 d .
H3 H 0.4782 0.3024 0.1588 0.036 Uiso 1 1 calc R
C28 C -0.1011(3) 0.2580(2) 0.7938(2) 0.0269(6) Uani 1 1 d .
C13 C -0.1882(3) 0.1438(2) 0.7128(2) 0.0287(6) Uani 1 1 d .
C2 C 0.4073(3) 0.2807(2) 0.3222(2) 0.0269(6) Uani 1 1 d .
C9 C -0.2986(3) 0.0468(3) 0.6256(3) 0.0370(7) Uani 1 1 d .
H9 H -0.2906 0.0153 0.5680 0.044 Uiso 1 1 calc R
C33 C -0.1026(3) 0.2188(2) 0.8991(2) 0.0309(6) Uani 1 1 d .
C19 C 0.6604(3) 0.3540(3) 0.2165(3) 0.0434(8) Uani 1 1 d .
H19A H 0.6327 0.4071 0.1652 0.052 Uiso 1 1 calc R
H19B H 0.6804 0.2914 0.1873 0.052 Uiso 1 1 calc R
C32 C -0.1196(4) 0.2880(3) 0.9644(3) 0.0388(7) Uani 1 1 d .
H32 H -0.1176 0.2635 1.0352 0.047 Uiso 1 1 calc R
C29 C -0.1262(3) 0.3616(2) 0.7582(2) 0.0338(7) Uani 1 1 d .
C31 C -0.1395(4) 0.3912(3) 0.9291(3) 0.0439(8) Uani 1 1 d .
H31 H -0.1489 0.4374 0.9747 0.053 Uiso 1 1 calc R
C36 C -0.0901(3) 0.1058(3) 0.9462(3) 0.0382(7) Uani 1 1 d .
H36A H -0.0080 0.1011 0.9672 0.046 Uiso 1 1 calc R
H36B H -0.0747 0.0669 0.8895 0.046 Uiso 1 1 calc R
C18 C 0.7931(4) 0.3977(3) 0.2250(3) 0.0453(9) Uani 1 1 d .
H18 H 0.8703 0.4151 0.1515 0.054 Uiso 1 1 calc R
C25 C 0.1647(7) 0.1652(6) 0.1054(4) 0.121(3) Uani 1 1 d .
H25A H 0.0757 0.1799 0.1561 0.182 Uiso 1 1 calc R
H25B H 0.1817 0.0926 0.1312 0.182 Uiso 1 1 calc R
H25C H 0.1615 0.1758 0.0327 0.182 Uiso 1 1 calc R
C30 C -0.1456(4) 0.4271(3) 0.8279(3) 0.0404(8) Uani 1 1 d .
H30 H -0.1633 0.4975 0.8051 0.049 Uiso 1 1 calc R
C12 C -0.3222(3) 0.1406(3) 0.7927(3) 0.0411(8) Uani 1 1 d .
H12 H -0.3337 0.1731 0.8502 0.049 Uiso 1 1 calc R
C11 C -0.4364(4) 0.0914(3) 0.7891(3) 0.0519(10) Uani 1 1 d .
H11 H -0.5253 0.0910 0.8442 0.062 Uiso 1 1 calc R
C16 C 0.6444(4) 0.4700(4) 0.3755(4) 0.0588(11) Uani 1 1 d .
H16 H 0.6245 0.5354 0.4010 0.071 Uiso 1 1 calc R
C17 C 0.7628(4) 0.4951(3) 0.2652(3) 0.0522(10) Uani 1 1 d .
H17A H 0.7374 0.5485 0.2126 0.063 Uiso 1 1 calc R
H17B H 0.8471 0.5240 0.2711 0.063 Uiso 1 1 calc R
C37 C -0.2186(4) 0.0550(3) 1.0449(3) 0.0573(11) Uani 1 1 d .
H37A H -0.2328 0.0918 1.1021 0.086 Uiso 1 1 calc R
H37B H -0.2061 -0.0184 1.0722 0.086 Uiso 1 1 calc R
H37C H -0.3001 0.0586 1.0244 0.086 Uiso 1 1 calc R
C35 C -0.1511(5) 0.5163(3) 0.6146(3) 0.0548(10) Uani 1 1 d .
H35A H -0.2360 0.5341 0.6673 0.082 Uiso 1 1 calc R
H35B H -0.1562 0.5337 0.5421 0.082 Uiso 1 1 calc R
H35C H -0.0697 0.5561 0.6122 0.082 Uiso 1 1 calc R
C15 C 0.5129(3) 0.4251(3) 0.3680(3) 0.0468(9) Uani 1 1 d .
H15A H 0.4842 0.4774 0.3166 0.056 Uiso 1 1 calc R
H15B H 0.4360 0.4096 0.4405 0.056 Uiso 1 1 calc R
C10 C -0.4259(4) 0.0418(3) 0.7068(3) 0.0487(9) Uani 1 1 d .
H10 H -0.5054 0.0055 0.7075 0.058 Uiso 1 1 calc R
C23 C 0.8347(4) 0.3158(3) 0.3032(4) 0.0614(12) Uani 1 1 d .
H23A H 0.9228 0.3412 0.3061 0.074 Uiso 1 1 calc R
H23B H 0.8497 0.2508 0.2779 0.074 Uiso 1 1 calc R
C27 C 0.4122(6) 0.2049(8) 0.0308(5) 0.144(4) Uani 1 1 d .
H27A H 0.4016 0.1924 -0.0341 0.215 Uiso 1 1 calc R
H27B H 0.4335 0.1402 0.0722 0.215 Uiso 1 1 calc R
H27C H 0.4884 0.2597 0.0085 0.215 Uiso 1 1 calc R
C20 C 0.5869(4) 0.2441(3) 0.4058(4) 0.0624(12) Uani 1 1 d .
H20A H 0.6118 0.1817 0.3768 0.075 Uiso 1 1 calc R
H20B H 0.5097 0.2217 0.4780 0.075 Uiso 1 1 calc R
C26 C 0.2615(13) 0.3447(5) 0.0472(5) 0.194(6) Uani 1 1 d .
H26A H 0.3338 0.3945 0.0442 0.291 Uiso 1 1 calc R
H26B H 0.1694 0.3629 0.0893 0.291 Uiso 1 1 calc R
H26C H 0.2680 0.3475 -0.0270 0.291 Uiso 1 1 calc R
C34 C -0.1381(5) 0.4008(3) 0.6486(3) 0.0489(9) Uani 1 1 d .
H34A H -0.0548 0.3836 0.5923 0.059 Uiso 1 1 calc R
H34B H -0.2204 0.3620 0.6495 0.059 Uiso 1 1 calc R
C21 C 0.7170(4) 0.2932(4) 0.4183(4) 0.0778(17) Uani 1 1 d .
H21 H 0.7449 0.2425 0.4724 0.093 Uiso 1 1 calc R
C22 C 0.6836(4) 0.3939(4) 0.4535(3) 0.0671(13) Uani 1 1 d .
H22A H 0.6061 0.3784 0.5258 0.080 Uiso 1 1 calc R
H22B H 0.7661 0.4241 0.4608 0.080 Uiso 1 1 calc R

loop_
_atom_site_aniso_label
_atom_site_aniso_U_11
_atom_site_aniso_U_22
_atom_site_aniso_U_33
_atom_site_aniso_U_23
_atom_site_aniso_U_13
_atom_site_aniso_U_12
Ti1 0.0224(3) 0.0327(3) 0.0213(3) -0.0095(2) -0.0069(2) 0.0024(2)
Cl2 0.0348(4) 0.0488(5) 0.0277(4) -0.0121(3) -0.0116(3) -0.0044(3)
Cl1 0.0525(5) 0.0336(4) 0.0462(5) -0.0137(3) -0.0260(4) 0.0092(3)
O1 0.0273(11) 0.0504(13) 0.0206(10) -0.0080(9) -0.0075(8) -0.0068(9)
N1 0.0228(12) 0.0312(13) 0.0220(11) -0.0086(10) -0.0057(9) 0.0023(10)
N2 0.0272(12) 0.0307(13) 0.0244(12) -0.0105(10) -0.0075(10) 0.0034(10)
C6 0.0233(13) 0.0296(14) 0.0238(14) -0.0110(11) -0.0069(11) 0.0055(11)
C8 0.0243(14) 0.0275(15) 0.0309(15) -0.0066(12) -0.0080(12) 0.0024(11)
C1 0.0274(14) 0.0307(15) 0.0226(14) -0.0090(11) -0.0100(11) 0.0051(12)
C4 0.0321(15) 0.0360(16) 0.0245(14) -0.0150(12) -0.0106(12) 0.0093(13)
C14 0.0244(14) 0.0340(16) 0.0238(14) -0.0087(12) -0.0070(12) 0.0016(12)
C5 0.0243(14) 0.0371(16) 0.0284(15) -0.0149(13) -0.0107(12) 0.0062(12)
C7 0.0278(15) 0.0288(15) 0.0281(14) -0.0120(12) -0.0111(12) 0.0049(12)
C24 0.0370(17) 0.0447(18) 0.0240(15) -0.0158(13) -0.0100(13) 0.0066(14)
C3 0.0275(15) 0.0357(16) 0.0228(14) -0.0104(12) -0.0042(12) 0.0017(12)
C28 0.0261(14) 0.0313(15) 0.0224(13) -0.0103(11) -0.0060(11) 0.0041(11)
C13 0.0260(14) 0.0289(15) 0.0266(14) -0.0062(12) -0.0053(12) 0.0030(12)
C2 0.0242(14) 0.0304(15) 0.0246(14) -0.0087(12) -0.0065(11) 0.0027(11)
C9 0.0330(17) 0.0369(17) 0.0424(18) -0.0148(14) -0.0128(14) -0.0007(13)
C33 0.0277(15) 0.0361(16) 0.0236(14) -0.0071(12) -0.0041(12) 0.0056(12)
C19 0.0331(17) 0.065(2) 0.0299(17) -0.0197(16) -0.0045(14) -0.0077(16)
C32 0.0445(19) 0.048(2) 0.0237(15) -0.0129(14) -0.0102(14) 0.0085(15)
C29 0.0342(16) 0.0371(17) 0.0282(15) -0.0073(13) -0.0103(13) 0.0047(13)
C31 0.055(2) 0.045(2) 0.0332(17) -0.0208(15) -0.0108(16) 0.0078(16)
C36 0.0411(18) 0.0386(18) 0.0283(16) -0.0038(13) -0.0087(14) 0.0082(14)
C18 0.0332(17) 0.065(2) 0.0319(17) -0.0167(16) -0.0029(14) -0.0119(16)
C25 0.119(5) 0.200(8) 0.046(3) -0.041(4) -0.027(3) -0.062(5)
C30 0.052(2) 0.0312(17) 0.0395(18) -0.0126(14) -0.0163(16) 0.0095(15)
C12 0.0316(17) 0.049(2) 0.0376(18) -0.0171(15) -0.0033(14) -0.0014(14)
C11 0.0289(17) 0.066(3) 0.049(2) -0.0210(19) 0.0019(16) -0.0047(16)
C16 0.045(2) 0.080(3) 0.064(3) -0.050(2) -0.0160(19) 0.001(2)
C17 0.0339(19) 0.052(2) 0.067(3) -0.0141(19) -0.0156(18) -0.0072(16)
C37 0.046(2) 0.051(2) 0.047(2) 0.0095(18) 0.0009(17) 0.0051(17)
C35 0.071(3) 0.047(2) 0.053(2) -0.0105(18) -0.033(2) 0.0149(19)
C15 0.0324(17) 0.060(2) 0.052(2) -0.0321(18) -0.0097(16) 0.0019(16)
C10 0.0274(17) 0.056(2) 0.055(2) -0.0160(18) -0.0065(16) -0.0119(15)
C23 0.0323(19) 0.062(3) 0.094(3) -0.023(2) -0.027(2) 0.0105(18)
C27 0.081(4) 0.325(12) 0.087(4) -0.144(6) -0.047(3) 0.082(5)
C20 0.038(2) 0.059(3) 0.077(3) 0.017(2) -0.027(2) -0.0055(18)
C26 0.479(18) 0.089(5) 0.095(5) -0.047(4) -0.186(8) 0.105(8)
C34 0.072(3) 0.0402(19) 0.0396(19) -0.0084(15) -0.0285(19) 0.0104(18)
C21 0.038(2) 0.093(4) 0.080(3) 0.038(3) -0.032(2) -0.007(2)
C22 0.044(2) 0.112(4) 0.042(2) -0.028(2) -0.0087(18) -0.020(2)

loop_
_atom_type_symbol
_atom_type_description
_atom_type_scat_dispersion_real
_atom_type_scat_dispersion_imag
_atom_type_scat_source
C C 0.0033 0.0016 'International Tables Vol C Tables 4.2.6.8 and 6.1.1.4'
H H 0.0000 0.0000 'International Tables Vol C Tables 4.2.6.8 and 6.1.1.4'
N N 0.0061 0.0033 'International Tables Vol C Tables 4.2.6.8 and 6.1.1.4'
O O 0.0106 0.0060 'International Tables Vol C Tables 4.2.6.8 and 6.1.1.4'
Cl Cl 0.1484 0.1585 'International Tables Vol C Tables 4.2.6.8 and 6.1.1.4'
Ti Ti 0.2776 0.4457 'International Tables Vol C Tables 4.2.6.8 and 6.1.1.4'

loop_
_geom_angle_atom_site_label_1
_geom_angle_atom_site_label_2
_geom_angle_atom_site_label_3
_geom_angle
O1 Ti1 N2 135.04(10)
O1 Ti1 N1 75.90(9)
N2 Ti1 N1 82.66(9)
O1 Ti1 Cl1 111.07(8)
N2 Ti1 Cl1 107.82(8)
N1 Ti1 Cl1 89.77(7)
O1 Ti1 Cl2 90.97(7)
N2 Ti1 Cl2 102.74(7)
N1 Ti1 Cl2 165.27(7)
Cl1 Ti1 Cl2 101.35(4)
C1 O1 Ti1 123.90(18)
C7 N1 C6 121.6(2)
C7 N1 Ti1 124.89(19)
C6 N1 Ti1 112.98(17)
C13 N2 C28 116.1(2)
C13 N2 Ti1 127.95(19)
C28 N2 Ti1 115.74(18)
C5 C6 C1 121.2(3)
C5 C6 N1 127.9(3)
C1 C6 N1 110.8(2)
C7 C8 C9 116.7(3)
C7 C8 C13 122.8(3)
C9 C8 C13 119.4(3)
O1 C1 C6 114.5(2)
O1 C1 C2 124.5(3)
C6 C1 C2 121.0(3)
C5 C4 C3 118.2(3)
C5 C4 C24 122.1(3)
C3 C4 C24 119.7(3)
C20 C14 C2 110.2(3)
C20 C14 C19 108.2(3)
C2 C14 C19 111.9(2)
C20 C14 C15 110.1(3)
C2 C14 C15 109.5(2)
C19 C14 C15 106.8(3)
C4 C5 C6 119.3(3)
C4 C5 H5 120.4
C6 C5 H5 120.4
N1 C7 C8 124.2(3)
N1 C7 H7 117.9
C8 C7 H7 117.9
C26 C24 C27 110.2(6)
C26 C24 C25 107.3(6)
C27 C24 C25 106.1(5)
C26 C24 C4 109.2(3)
C27 C24 C4 111.8(3)
C25 C24 C4 112.1(3)
C2 C3 C4 124.5(3)
C2 C3 H3 117.8
C4 C3 H3 117.8
C29 C28 C33 121.1(3)
C29 C28 N2 118.2(3)
C33 C28 N2 120.7(3)
N2 C13 C12 121.0(3)
N2 C13 C8 121.8(2)
C12 C13 C8 117.2(3)
C3 C2 C1 115.7(3)
C3 C2 C14 122.3(2)
C1 C2 C14 122.0(2)
C10 C9 C8 121.6(3)
C10 C9 H9 119.2
C8 C9 H9 119.2
C32 C33 C28 117.9(3)
C32 C33 C36 118.4(3)
C28 C33 C36 123.7(3)
C14 C19 C18 110.9(3)
C14 C19 H19A 109.5
C18 C19 H19A 109.5
C14 C19 H19B 109.5
C18 C19 H19B 109.5
H19A C19 H19B 108.0
C31 C32 C33 121.7(3)
C31 C32 H32 119.2
C33 C32 H32 119.2
C30 C29 C28 118.5(3)
C30 C29 C34 120.4(3)
C28 C29 C34 121.0(3)
C30 C31 C32 119.8(3)
C30 C31 H31 120.1
C32 C31 H31 120.1
C33 C36 C37 112.4(3)
C33 C36 H36A 109.1
C37 C36 H36A 109.1
C33 C36 H36B 109.1
C37 C36 H36B 109.1
H36A C36 H36B 107.9
C17 C18 C23 110.6(3)
C17 C18 C19 108.8(3)
C23 C18 C19 109.0(3)
C17 C18 H18 109.5
C23 C18 H18 109.5
C19 C18 H18 109.5
C24 C25 H25A 109.5
C24 C25 H25B 109.5
H25A C25 H25B 109.5
C24 C25 H25C 109.5
H25A C25 H25C 109.5
H25B C25 H25C 109.5
C31 C30 C29 120.9(3)
C31 C30 H30 119.6
C29 C30 H30 119.6
C11 C12 C13 121.3(3)
C11 C12 H12 119.4
C13 C12 H12 119.4
C12 C11 C10 122.0(3)
C12 C11 H11 119.0
C10 C11 H11 119.0
C22 C16 C17 109.6(4)
C22 C16 C15 109.2(4)
C17 C16 C15 110.4(3)
C22 C16 H16 109.2
C17 C16 H16 109.2
C15 C16 H16 109.2
C18 C17 C16 109.9(3)
C18 C17 H17A 109.7
C16 C17 H17A 109.7
C18 C17 H17B 109.7
C16 C17 H17B 109.7
H17A C17 H17B 108.2
C36 C37 H37A 109.5
C36 C37 H37B 109.5
H37A C37 H37B 109.5
C36 C37 H37C 109.5
H37A C37 H37C 109.5
H37B C37 H37C 109.5
C34 C35 H35A 109.5
C34 C35 H35B 109.5
H35A C35 H35B 109.5
C34 C35 H35C 109.5
H35A C35 H35C 109.5
H35B C35 H35C 109.5
C16 C15 C14 110.4(3)
C16 C15 H15A 109.6
C14 C15 H15A 109.6
C16 C15 H15B 109.6
C14 C15 H15B 109.6
H15A C15 H15B 108.1
C9 C10 C11 118.4(3)
C9 C10 H10 120.8
C11 C10 H10 120.8
C18 C23 C21 109.0(3)
C18 C23 H23A 109.9
C21 C23 H23A 109.9
C18 C23 H23B 109.9
C21 C23 H23B 109.9
H23A C23 H23B 108.3
C24 C27 H27A 109.5
C24 C27 H27B 109.5
H27A C27 H27B 109.5
C24 C27 H27C 109.5
H27A C27 H27C 109.5
H27B C27 H27C 109.5
C14 C20 C21 109.6(3)
C14 C20 H20A 109.7
C21 C20 H20A 109.7
C14 C20 H20B 109.7
C21 C20 H20B 109.7
H20A C20 H20B 108.2
C24 C26 H26A 109.5
C24 C26 H26B 109.5
H26A C26 H26B 109.5
C24 C26 H26C 109.5
H26A C26 H26C 109.5
H26B C26 H26C 109.5
C35 C34 C29 116.1(3)
C35 C34 H34A 108.3
C29 C34 H34A 108.3
C35 C34 H34B 108.3
C29 C34 H34B 108.3
H34A C34 H34B 107.4
C22 C21 C23 110.4(4)
C22 C21 C20 110.1(4)
C23 C21 C20 105.2(4)
C22 C21 H21 110.3
C23 C21 H21 110.3
C20 C21 H21 110.3
C16 C22 C21 111.6(3)
C16 C22 H22A 109.3
C21 C22 H22A 109.3
C16 C22 H22B 109.3
C21 C22 H22B 109.3
H22A C22 H22B 108.0

loop_
_geom_bond_atom_site_label_1
_geom_bond_atom_site_label_2
_geom_bond_distance
Ti1 O1 1.850(2)
Ti1 N2 1.996(2)
Ti1 N1 2.143(2)
Ti1 Cl1 2.2446(9)
Ti1 Cl2 2.2571(9)
O1 C1 1.355(3)
N1 C7 1.304(4)
N1 C6 1.419(4)
N2 C13 1.386(4)
N2 C28 1.457(4)
C6 C5 1.393(4)
C6 C1 1.398(4)
C8 C7 1.418(4)
C8 C9 1.424(4)
C8 C13 1.429(4)
C1 C2 1.402(4)
C4 C5 1.386(4)
C4 C3 1.400(4)
C4 C24 1.539(4)
C14 C20 1.522(5)
C14 C2 1.534(4)
C14 C19 1.534(4)
C14 C15 1.536(4)
C5 H5 0.9500
C7 H7 0.9500
C24 C26 1.471(7)
C24 C27 1.476(6)
C24 C25 1.516(6)
C3 C2 1.392(4)
C3 H3 0.9500
C28 C29 1.398(4)
C28 C33 1.400(4)
C13 C12 1.408(4)
C9 C10 1.365(5)
C9 H9 0.9500
C33 C32 1.388(4)
C33 C36 1.506(4)
C19 C18 1.543(4)
C19 H19A 0.9900
C19 H19B 0.9900
C32 C31 1.377(5)
C32 H32 0.9500
C29 C30 1.393(4)
C29 C34 1.510(5)
C31 C30 1.372(5)
C31 H31 0.9500
C36 C37 1.514(5)
C36 H36A 0.9900
C36 H36B 0.9900
C18 C17 1.504(5)
C18 C23 1.511(6)
C18 H18 1.0000
C25 H25A 0.9800
C25 H25B 0.9800
C25 H25C 0.9800
C30 H30 0.9500
C12 C11 1.372(5)
C12 H12 0.9500
C11 C10 1.398(5)
C11 H11 0.9500
C16 C22 1.454(7)
C16 C17 1.510(5)
C16 C15 1.533(5)
C16 H16 1.0000
C17 H17A 0.9900
C17 H17B 0.9900
C37 H37A 0.9800
C37 H37B 0.9800
C37 H37C 0.9800
C35 C34 1.508(5)
C35 H35A 0.9800
C35 H35B 0.9800
C35 H35C 0.9800
C15 H15A 0.9900
C15 H15B 0.9900
C10 H10 0.9500
C23 C21 1.552(6)
C23 H23A 0.9900
C23 H23B 0.9900
C27 H27A 0.9800
C27 H27B 0.9800
C27 H27C 0.9800
C20 C21 1.577(6)
C20 H20A 0.9900
C20 H20B 0.9900
C26 H26A 0.9800
C26 H26B 0.9800
C26 H26C 0.9800
C34 H34A 0.9900
C34 H34B 0.9900
C21 C22 1.517(7)
C21 H21 1.0000
C22 H22A 0.9900
C22 H22B 0.9900
